data_7243962
loop_
_publ_author_name
'Anderson, Trent E.'
'Culver, Evan W.'
'Bad\'ia-Dom\'inguez, Irene'
'Wilcox, Wyatt D.'
'Buysse, Claire E.'
'Ruiz Delgado, M. Carmen'
'Rasmussen, Seth C.'

_publ_section_title
;
 Probing the nature of donor-acceptor effects in conjugated materials: a
 joint experimental and computational study of model conjugated oligomers.
;
_journal_name_full 'Physical chemistry chemical physics : PCCP'
_journal_paper_doi 10.1039/d1cp04603a
_journal_year 2021
_chemical_formula_moiety 'C12 H8 N2 O2 S2'
_chemical_formula_sum 'C12 H8 N2 O2 S2'
_chemical_formula_weight 276.32
_chemical_melting_point 351
_chemical_name_common EDOT-BTD
_chemical_name_systematic
;
4-(3,4-Ethylenedioxythiophen-2-yl)benzo[c][1,2,5]thiadiazole
;
_space_group_crystal_system monoclinic
_space_group_IT_number 14
_space_group_name_Hall '-P 2ybc'
_space_group_name_H-M_alt 'P 1 21/c 1'
_atom_sites_solution_hydrogens geom
_atom_sites_solution_primary dual
_audit_creation_date 2016-10-14
_audit_creation_method
;
Olex2 1.2
(compiled 2016.09.09 svn.r3337 for OlexSys, GUI svn.r5227)
;
_audit_update_record
;
2021-06-05 deposited with the CCDC.	2021-11-15 downloaded from the CCDC.
;
_cell_angle_alpha 90
_cell_angle_beta 96.283(10)
_cell_angle_gamma 90
_cell_formula_units_Z 4
_cell_length_a 3.8786(6)
_cell_length_b 21.357(2)
_cell_length_c 13.401(2)
_cell_measurement_reflns_used 1490
_cell_measurement_temperature 100(2)
_cell_measurement_theta_max 66.343
_cell_measurement_theta_min 3.911
_cell_volume 1103.4(3)
_computing_cell_refinement 'SAINT v8.34A (Bruker, 2013)'
_computing_data_reduction 'SAINT v8.34A (Bruker, 2013)'
_computing_molecular_graphics 'Olex2 (Dolomanov et al., 2009)'
_computing_publication_material 'Olex2 (Dolomanov et al., 2009)'
_computing_structure_refinement 'ShelXL (Sheldrick, 2015)'
_computing_structure_solution 'ShelXT (Sheldrick, 2015)'
_diffrn_ambient_temperature 100.01
_diffrn_measured_fraction_theta_full 0.983
_diffrn_measured_fraction_theta_max 0.983
_diffrn_measurement_device_type 'Bruker APEX-II CCD'
_diffrn_measurement_method '\f and \w scans'
_diffrn_radiation_type CuK\a
_diffrn_radiation_wavelength 1.54178
_diffrn_reflns_av_R_equivalents 0.1397
_diffrn_reflns_av_unetI/netI 0.1361
_diffrn_reflns_Laue_measured_fraction_full 0.983
_diffrn_reflns_Laue_measured_fraction_max 0.983
_diffrn_reflns_limit_h_max 4
_diffrn_reflns_limit_h_min -4
_diffrn_reflns_limit_k_max 25
_diffrn_reflns_limit_k_min -25
_diffrn_reflns_limit_l_max 15
_diffrn_reflns_limit_l_min -15
_diffrn_reflns_number 6106
_diffrn_reflns_point_group_measured_fraction_full 0.983
_diffrn_reflns_point_group_measured_fraction_max 0.983
_diffrn_reflns_theta_full 66.771
_diffrn_reflns_theta_max 66.771
_diffrn_reflns_theta_min 3.911
_diffrn_standards_number 0
_exptl_absorpt_coefficient_mu 4.342
_exptl_absorpt_correction_T_max 0.7528
_exptl_absorpt_correction_T_min 0.4643
_exptl_absorpt_correction_type multi-scan
_exptl_absorpt_process_details
;
SADABS-2014/2 (Bruker,2014/2) was used for absorption correction.
wR2(int) was 0.1342 before and 0.0879 after correction.
The Ratio of minimum to maximum transmission is 0.6168.
The \l/2 correction factor is 0.00150.
;
_exptl_crystal_colour yellow
_exptl_crystal_density_diffrn 1.663
_exptl_crystal_description needle
_exptl_crystal_F_000 568
_refine_diff_density_max 0.655
_refine_diff_density_min -0.662
_refine_diff_density_rms 0.151
_refine_ls_extinction_method none
_refine_ls_goodness_of_fit_ref 1.019
_refine_ls_hydrogen_treatment constr
_refine_ls_matrix_type full
_refine_ls_number_parameters 163
_refine_ls_number_reflns 1929
_refine_ls_number_restraints 0
_refine_ls_restrained_S_all 1.019
_refine_ls_R_factor_all 0.1251
_refine_ls_R_factor_gt 0.0817
_refine_ls_shift/su_max 0.000
_refine_ls_shift/su_mean 0.000
_refine_ls_structure_factor_coef Fsqd
_refine_ls_weighting_details 'w=1/[\s^2^(Fo^2^)+(0.1204P)^2^] where P=(Fo^2^+2Fc^2^)/3'
_refine_ls_weighting_scheme calc
_refine_ls_wR_factor_gt 0.1948
_refine_ls_wR_factor_ref 0.2239
_reflns_Friedel_coverage 0.000
_reflns_number_gt 1216
_reflns_number_total 1929
_reflns_threshold_expression 'I > 2\s(I)'
_cod_data_source_file d1cp04603a2.cif
_cod_data_source_block p21c
_cod_database_code 7243962
_shelx_space_group_comment
;
The symmetry employed for this shelxl refinement is uniquely defined
by the following loop, which should always be used as a source of
symmetry information in preference to the above space-group names.
They are only intended as comments.
;
_olex2_refinement_description
;
1. Fixed Uiso
 At 1.2 times of:
  All C(H) groups, All C(H,H) groups
2.a Secondary CH2 refined with riding coordinates:
 C00B(H00A,H00B), C00C(H00C,H00D)
2.b Aromatic/amide H refined with riding coordinates:
 C00D(H00E), C00F(H00F), C00G(H00G), C00H(H00H)
;

loop_
_space_group_symop_operation_xyz
'x, y, z'
'-x, y+1/2, -z+1/2'
'-x, -y, -z'
'x, -y-1/2, z-1/2'

loop_
_atom_site_label
_atom_site_type_symbol
_atom_site_fract_x
_atom_site_fract_y
_atom_site_fract_z
_atom_site_U_iso_or_equiv
_atom_site_adp_type
_atom_site_occupancy
_atom_site_site_symmetry_order
_atom_site_calc_flag
_atom_site_refinement_flags_posn
_atom_site_refinement_flags_adp
_atom_site_refinement_flags_occupancy
_atom_site_disorder_assembly
_atom_site_disorder_group
S001 S 0.1902(4) 0.33657(6) 0.50634(11) 0.0201(5) Uani 1 1 d . . . . .
S002 S 0.2103(4) 0.53065(6) 0.38363(12) 0.0216(5) Uani 1 1 d . . . . .
O003 O 0.0458(12) 0.15914(17) 0.4585(3) 0.0214(10) Uani 1 1 d . . . . .
O004 O 0.2745(12) 0.22251(18) 0.2845(3) 0.0209(11) Uani 1 1 d . . . . .
N005 N 0.2100(15) 0.4564(2) 0.4057(4) 0.0210(12) Uani 1 1 d . . . . .
N006 N 0.3606(14) 0.5323(2) 0.2752(4) 0.0218(13) Uani 1 1 d . . . . .
C007 C 0.2274(16) 0.2530(3) 0.3727(4) 0.0160(13) Uani 1 1 d . . . . .
C008 C 0.3324(16) 0.4281(3) 0.3269(5) 0.0198(14) Uani 1 1 d . . . . .
C009 C 0.1241(18) 0.2221(3) 0.4577(5) 0.0206(14) Uani 1 1 d . . . . .
C00A C 0.3804(16) 0.3625(3) 0.3138(4) 0.0177(13) Uani 1 1 d . . . . .
C00B C 0.1128(18) 0.1608(2) 0.2792(5) 0.0207(14) Uani 1 1 d . . . . .
H00A H 0.201660 0.136033 0.225131 0.025 Uiso 1 1 calc R . . . .
H00B H -0.141331 0.165320 0.263277 0.025 Uiso 1 1 calc R . . . .
C00C C 0.1914(18) 0.1273(3) 0.3783(4) 0.0211(14) Uani 1 1 d . . . . .
H00C H 0.096430 0.084238 0.372013 0.025 Uiso 1 1 calc R . . . .
H00D H 0.445922 0.124059 0.394708 0.025 Uiso 1 1 calc R . . . .
C00D C 0.5194(16) 0.3452(3) 0.2278(4) 0.0189(13) Uani 1 1 d . . . . .
H00E H 0.560360 0.301986 0.217248 0.023 Uiso 1 1 calc R . . . .
C00E C 0.2796(17) 0.3163(3) 0.3865(5) 0.0197(14) Uani 1 1 d . . . . .
C00F C 0.5542(17) 0.4513(3) 0.1637(5) 0.0211(14) Uani 1 1 d . . . . .
H00F H 0.607912 0.479941 0.113396 0.025 Uiso 1 1 calc R . . . .
C00G C 0.0942(18) 0.2609(3) 0.5362(5) 0.0205(14) Uani 1 1 d . . . . .
H00G H 0.028975 0.247910 0.599284 0.025 Uiso 1 1 calc R . . . .
C00H C 0.6048(17) 0.3886(3) 0.1539(5) 0.0201(14) Uani 1 1 d . . . . .
H00H H 0.699715 0.373430 0.096159 0.024 Uiso 1 1 calc R . . . .
C00I C 0.4197(17) 0.4721(3) 0.2512(5) 0.0197(14) Uani 1 1 d . . . . .

loop_
_atom_site_aniso_label
_atom_site_aniso_U_11
_atom_site_aniso_U_22
_atom_site_aniso_U_33
_atom_site_aniso_U_23
_atom_site_aniso_U_13
_atom_site_aniso_U_12
S001 0.0256(9) 0.0136(7) 0.0214(8) -0.0016(6) 0.0041(7) -0.0003(6)
S002 0.0269(10) 0.0131(7) 0.0243(8) -0.0001(5) 0.0008(7) 0.0007(6)
O003 0.029(3) 0.0135(19) 0.023(2) 0.0017(16) 0.009(2) -0.0016(18)
O004 0.028(3) 0.016(2) 0.020(2) -0.0047(17) 0.005(2) -0.0037(18)
N005 0.029(3) 0.010(2) 0.024(3) -0.0009(18) 0.002(3) 0.004(2)
N006 0.020(3) 0.020(2) 0.025(3) 0.000(2) 0.004(3) 0.001(2)
C007 0.014(3) 0.020(3) 0.014(3) -0.002(2) 0.003(3) 0.000(3)
C008 0.015(3) 0.021(3) 0.023(3) 0.000(2) -0.001(3) 0.001(3)
C009 0.026(4) 0.012(3) 0.023(3) 0.006(2) 0.003(3) -0.002(3)
C00A 0.014(3) 0.018(3) 0.019(3) 0.000(2) -0.001(3) -0.003(2)
C00B 0.028(4) 0.005(2) 0.028(3) -0.002(2) 0.003(3) -0.002(2)
C00C 0.031(4) 0.011(3) 0.023(3) -0.001(2) 0.006(3) -0.001(3)
C00D 0.015(3) 0.018(3) 0.023(3) -0.002(2) 0.000(3) -0.004(3)
C00E 0.021(4) 0.015(3) 0.022(3) -0.002(2) 0.000(3) 0.001(3)
C00F 0.024(4) 0.017(3) 0.022(3) 0.004(2) 0.004(3) -0.001(3)
C00G 0.027(4) 0.015(3) 0.020(3) -0.001(2) 0.005(3) -0.006(3)
C00H 0.025(4) 0.016(3) 0.021(3) 0.001(2) 0.007(3) -0.004(3)
C00I 0.021(4) 0.015(3) 0.022(3) 0.001(2) 0.000(3) -0.005(2)

loop_
_atom_type_symbol
_atom_type_description
_atom_type_scat_dispersion_real
_atom_type_scat_dispersion_imag
_atom_type_scat_source
C C 0.0181 0.0091 'International Tables Vol C Tables 4.2.6.8 and 6.1.1.4'
H H 0.0000 0.0000 'International Tables Vol C Tables 4.2.6.8 and 6.1.1.4'
N N 0.0311 0.0180 'International Tables Vol C Tables 4.2.6.8 and 6.1.1.4'
O O 0.0492 0.0322 'International Tables Vol C Tables 4.2.6.8 and 6.1.1.4'
S S 0.3331 0.5567 'International Tables Vol C Tables 4.2.6.8 and 6.1.1.4'

loop_
_geom_angle_atom_site_label_1
_geom_angle_atom_site_label_2
_geom_angle_atom_site_label_3
_geom_angle
_geom_angle_site_symmetry_1
_geom_angle_site_symmetry_3
_geom_angle_publ_flag
C00G S001 C00E 92.9(3) . . ?
N005 S002 N006 101.2(3) . . ?
C009 O003 C00C 110.5(5) . . ?
C007 O004 C00B 111.8(5) . . ?
C008 N005 S002 106.8(4) . . ?
C00I N006 S002 106.2(4) . . ?
O004 C007 C009 123.1(5) . . ?
C00E C007 O004 123.2(6) . . ?
C00E C007 C009 113.7(6) . . ?
N005 C008 C00A 126.7(6) . . ?
N005 C008 C00I 112.8(5) . . ?
C00A C008 C00I 120.5(6) . . ?
O003 C009 C007 123.0(6) . . ?
C00G C009 O003 123.5(6) . . ?
C00G C009 C007 113.4(5) . . ?
C008 C00A C00E 122.1(6) . . ?
C00D C00A C008 115.8(5) . . ?
C00D C00A C00E 122.1(5) . . ?
O004 C00B H00A 109.7 . . ?
O004 C00B H00B 109.7 . . ?
O004 C00B C00C 110.0(5) . . ?
H00A C00B H00B 108.2 . . ?
C00C C00B H00A 109.7 . . ?
C00C C00B H00B 109.7 . . ?
O003 C00C C00B 112.0(5) . . ?
O003 C00C H00C 109.2 . . ?
O003 C00C H00D 109.2 . . ?
C00B C00C H00C 109.2 . . ?
C00B C00C H00D 109.2 . . ?
H00C C00C H00D 107.9 . . ?
C00A C00D H00E 118.3 . . ?
C00A C00D C00H 123.4(5) . . ?
C00H C00D H00E 118.3 . . ?
C007 C00E S001 109.1(5) . . ?
C007 C00E C00A 128.1(6) . . ?
C00A C00E S001 122.7(4) . . ?
C00H C00F H00F 121.3 . . ?
C00H C00F C00I 117.5(6) . . ?
C00I C00F H00F 121.3 . . ?
S001 C00G H00G 124.6 . . ?
C009 C00G S001 110.9(5) . . ?
C009 C00G H00G 124.6 . . ?
C00D C00H H00H 119.1 . . ?
C00F C00H C00D 121.8(6) . . ?
C00F C00H H00H 119.1 . . ?
N006 C00I C008 113.0(6) . . ?
N006 C00I C00F 126.0(6) . . ?
C00F C00I C008 121.0(5) . . ?

loop_
_geom_bond_atom_site_label_1
_geom_bond_atom_site_label_2
_geom_bond_distance
_geom_bond_site_symmetry_2
_geom_bond_publ_flag
S001 C00E 1.735(6) . ?
S001 C00G 1.716(6) . ?
S002 N005 1.614(5) . ?
S002 N006 1.624(6) . ?
O003 C009 1.379(6) . ?
O003 C00C 1.440(7) . ?
O004 C007 1.380(7) . ?
O004 C00B 1.457(6) . ?
N005 C008 1.347(8) . ?
N006 C00I 1.351(7) . ?
C007 C009 1.411(8) . ?
C007 C00E 1.376(8) . ?
C008 C00A 1.425(8) . ?
C008 C00I 1.451(8) . ?
C009 C00G 1.354(8) . ?
C00A C00D 1.376(8) . ?
C00A C00E 1.469(8) . ?
C00B H00A 0.9900 . ?
C00B H00B 0.9900 . ?
C00B C00C 1.510(8) . ?
C00C H00C 0.9900 . ?
C00C H00D 0.9900 . ?
C00D H00E 0.9500 . ?
C00D C00H 1.421(8) . ?
C00F H00F 0.9500 . ?
C00F C00H 1.363(8) . ?
C00F C00I 1.406(9) . ?
C00G H00G 0.9500 . ?
C00H H00H 0.9500 . ?
